data_4036058
loop_
_publ_author_name
'Guo, Wei'
'Zhao, Mingming'
'Chengtang, Du'
'Zheng, Lvyin'
'Li, Luo'
'Chen, Liping'
'Tao, Kailiang'
'Tan, Wen'
'Xie, Zhen'
'Cai, Liuhuan'
'Fan, XiaoLin'
'Zhang, Kai'

_publ_section_title
;
 Visible-light-Catalyzed [3 + 1 + 2] Coupling Annulations for the
 Synthesis of Unsymmetrical Tri-substituted Amino-1,3,5-triazines.
;
_journal_name_full 'The Journal of organic chemistry'
_journal_paper_doi 10.1021/acs.joc.9b02514
_journal_year 2019
_chemical_formula_moiety 'C12 H18 N4 S'
_chemical_formula_sum 'C12 H18 N4 O0 S'
_chemical_formula_weight 250.36
_space_group_crystal_system monoclinic
_space_group_IT_number 15
_space_group_name_Hall '-C 2yc'
_space_group_name_H-M_alt 'C 1 2/c 1'
_atom_sites_solution_hydrogens geom
_atom_sites_solution_primary direct
_atom_sites_solution_secondary difmap
_audit_creation_date 2019-01-15
_audit_creation_method
;
Olex2 1.2
(compiled 2014.09.19 svn.r3010 for OlexSys, GUI svn.r4874)
;
_cell_angle_alpha 90.00
_cell_angle_beta 101.515(3)
_cell_angle_gamma 90.00
_cell_formula_units_Z 8
_cell_length_a 16.5439(5)
_cell_length_b 12.7585(5)
_cell_length_c 13.4093(5)
_cell_measurement_reflns_used 5041
_cell_measurement_temperature 293(2)
_cell_measurement_theta_max 27.8400
_cell_measurement_theta_min 4.0830
_cell_volume 2773.40(17)
_computing_cell_refinement 'CrysAlisPro 1.171.39.37b (Rigaku OD, 2017)'
_computing_data_collection 'CrysAlisPro 1.171.39.37b (Rigaku OD, 2017)'
_computing_data_reduction 'CrysAlisPro 1.171.39.37b (Rigaku OD, 2017)'
_computing_molecular_graphics 'Olex2 (Dolomanov et al., 2009)'
_computing_publication_material 'Olex2 (Dolomanov et al., 2009)'
_computing_structure_refinement 'XL (Sheldrick, 2008)'
_computing_structure_solution 'XS (Sheldrick, 2008)'
_diffrn_ambient_temperature 293(2)
_diffrn_detector 'CCD plate'
_diffrn_detector_area_resol_mean 8.0353
_diffrn_detector_type EosS2
_diffrn_measured_fraction_theta_full 0.998
_diffrn_measured_fraction_theta_max 0.998
_diffrn_measurement_details
;
List of Runs (angles in degrees, time in seconds):

  # Type    Start    End  Width  t~exp~   \w     \q     \k     \f   Frames
--------------------------------------------------------------------------
  1  \w    -88.00 -35.00   1.00    7.99    --  -15.76-178.00 120.00   53
  2  \w     34.00  90.00   1.00    7.99    --   17.01-178.00-120.00   56
  3  \w    -52.00  36.00   1.00    7.99    --   17.01 -37.00  30.00   88
  4  \w    -54.00  46.00   1.00    7.99    --   17.01 -19.00 120.00  100
  5  \w    -12.00  65.00   1.00    7.99    --   17.01  19.00-150.00   77
;
_diffrn_measurement_device 'four-circle diffractometer'
_diffrn_measurement_device_type 'SuperNova, Single source at offset/far, EosS2'
_diffrn_measurement_method '\w scans'
_diffrn_orient_matrix_type 'CrysAlisPro convention (1999,Acta A55,543-557)'
_diffrn_orient_matrix_UB_11 0.0247195000
_diffrn_orient_matrix_UB_12 0.0458728000
_diffrn_orient_matrix_UB_13 0.0058416000
_diffrn_orient_matrix_UB_21 0.0148272000
_diffrn_orient_matrix_UB_22 -0.0131603000
_diffrn_orient_matrix_UB_23 -0.0445177000
_diffrn_orient_matrix_UB_31 -0.0329252000
_diffrn_orient_matrix_UB_32 0.0285003000
_diffrn_orient_matrix_UB_33 -0.0299661000
_diffrn_radiation_monochromator mirror
_diffrn_radiation_probe x-ray
_diffrn_radiation_type MoK\a
_diffrn_radiation_wavelength 0.71073
_diffrn_reflns_av_R_equivalents 0.0170
_diffrn_reflns_av_unetI/netI 0.0153
_diffrn_reflns_limit_h_max 19
_diffrn_reflns_limit_h_min -19
_diffrn_reflns_limit_k_max 15
_diffrn_reflns_limit_k_min -15
_diffrn_reflns_limit_l_max 15
_diffrn_reflns_limit_l_min -15
_diffrn_reflns_number 9576
_diffrn_reflns_theta_full 25.00
_diffrn_reflns_theta_max 25.00
_diffrn_reflns_theta_min 3.49
_diffrn_source 'micro-focus sealed X-ray tube'
_diffrn_source_type 'SuperNova (Mo) X-ray Source'
_exptl_absorpt_coefficient_mu 0.219
_exptl_absorpt_correction_T_max 1.00000
_exptl_absorpt_correction_T_min 0.90692
_exptl_absorpt_correction_type multi-scan
_exptl_absorpt_process_details
;
CrysAlisPro 1.171.39.37b (Rigaku Oxford Diffraction, 2017)
Empirical absorption correction using spherical harmonics,
 implemented in SCALE3 ABSPACK scaling algorithm.
;
_exptl_crystal_colour colorless
_exptl_crystal_density_diffrn 1.199
_exptl_crystal_density_method 'not measured'
_exptl_crystal_description block
_exptl_crystal_F_000 1072
_exptl_crystal_size_max 0.2
_exptl_crystal_size_mid 0.15
_exptl_crystal_size_min 0.1
_refine_diff_density_max 0.159
_refine_diff_density_min -0.179
_refine_diff_density_rms 0.033
_refine_ls_extinction_method none
_refine_ls_goodness_of_fit_ref 1.068
_refine_ls_hydrogen_treatment constr
_refine_ls_matrix_type full
_refine_ls_number_parameters 158
_refine_ls_number_reflns 2442
_refine_ls_number_restraints 4
_refine_ls_restrained_S_all 1.146
_refine_ls_R_factor_all 0.0440
_refine_ls_R_factor_gt 0.0391
_refine_ls_shift/su_max 0.003
_refine_ls_shift/su_mean 0.000
_refine_ls_structure_factor_coef Fsqd
_refine_ls_weighting_details 'calc w=1/[\s^2^(Fo^2^)+(0.0433P)^2^+2.0306P] where P=(Fo^2^+2Fc^2^)/3'
_refine_ls_weighting_scheme calc
_refine_ls_wR_factor_gt 0.1000
_refine_ls_wR_factor_ref 0.1025
_reflns_number_gt 2166
_reflns_number_total 2442
_reflns_threshold_expression >2sigma(I)
_cod_data_source_file jo9b02514_si_003.cif
_cod_data_source_block 190114
_cod_original_cell_volume 2773.42(17)
_cod_database_code 4036058
_reflns_odcompleteness_completeness 99.70
_reflns_odcompleteness_iscentric 1
_reflns_odcompleteness_theta 26.32
_olex2_refinement_description
;
1. Fixed Uiso
 At 1.2 times of:
  All C(H) groups, All N(H) groups
 At 1.5 times of:
  All C(H,H,H) groups
2.a Aromatic/amide H refined with riding coordinates:
 N2(H2), C7(H7), C9(H9), C10(H10), C11(H11), C12(H12)
2.b Idealised Me refined as rotating group:
 C14(H14A,H14B,H14C), C15(H15A,H15B,H15C), C17(H17A,H17B,H17C), C1(H1A,H1B,H1C)
;
_olex2_submission_special_instructions 'No special instructions were received'
_oxdiff_exptl_absorpt_empirical_details
;
Empirical correction (ABSPACK) includes:
- Absorption correction using spherical harmonics
- Frame scaling
;
_oxdiff_exptl_absorpt_empirical_full_max 1.224
_oxdiff_exptl_absorpt_empirical_full_min 0.874

loop_
_space_group_symop_id
_space_group_symop_operation_xyz
1 'x, y, z'
2 '-x, y, -z+1/2'
3 'x+1/2, y+1/2, z'
4 '-x+1/2, y+1/2, -z+1/2'
5 '-x, -y, -z'
6 'x, -y, z-1/2'
7 '-x+1/2, -y+1/2, -z'
8 'x+1/2, -y+1/2, z-1/2'

loop_
_atom_site_label
_atom_site_type_symbol
_atom_site_fract_x
_atom_site_fract_y
_atom_site_fract_z
_atom_site_U_iso_or_equiv
_atom_site_adp_type
_atom_site_occupancy
_atom_site_calc_flag
_atom_site_refinement_flags_posn
S1 S 0.36750(3) 0.18496(4) 0.05315(4) 0.05390(19) Uani 1 d .
N2 N 0.32477(9) 0.30931(12) -0.10478(11) 0.0457(4) Uani 1 d .
H2 H 0.2774 0.2996 -0.0890 0.055 Uiso 1 calc R
C3 C 0.38827(11) 0.25632(14) -0.04668(13) 0.0413(4) Uani 1 d .
N4 N 0.46108(10) 0.26051(14) -0.07334(12) 0.0522(4) Uani 1 d .
C5 C 0.32479(10) 0.37798(14) -0.18733(13) 0.0412(4) Uani 1 d .
N6 N 0.55978(10) 0.27912(15) 0.07741(13) 0.0558(5) Uani 1 d .
C7 C 0.26571(12) 0.45673(16) -0.20257(16) 0.0539(5) Uani 1 d .
H7 H 0.2292 0.4631 -0.1584 0.065 Uiso 1 calc R
C8 C 0.52972(11) 0.22889(16) -0.00906(15) 0.0489(5) Uani 1 d .
C9 C 0.31393(15) 0.5175(2) -0.34915(18) 0.0684(7) Uani 1 d .
H9 H 0.3106 0.5643 -0.4030 0.082 Uiso 1 calc R
C10 C 0.37771(13) 0.36915(17) -0.25506(15) 0.0523(5) Uani 1 d .
H10 H 0.4171 0.3162 -0.2468 0.063 Uiso 1 calc R
C11 C 0.26089(14) 0.52572(19) -0.28295(19) 0.0673(6) Uani 1 d .
H11 H 0.2212 0.5784 -0.2923 0.081 Uiso 1 calc R
C12 C 0.37185(14) 0.4392(2) -0.33486(16) 0.0632(6) Uani 1 d .
H12 H 0.4079 0.4331 -0.3797 0.076 Uiso 1 calc R
N13 N 0.57306(13) 0.15060(18) -0.03866(16) 0.0785(6) Uani 1 d .
C14 C 0.52495(17) 0.3781(2) 0.1006(2) 0.0768(7) Uani 1 d .
H14A H 0.5027 0.4143 0.0384 0.115 Uiso 1 calc GR
H14B H 0.5672 0.4202 0.1412 0.115 Uiso 1 calc GR
H14C H 0.4818 0.3655 0.1375 0.115 Uiso 1 calc GR
C15 C 0.60648(18) 0.2246(3) 0.1666(2) 0.0925(9) Uani 1 d .
H15A H 0.6097 0.1513 0.1516 0.139 Uiso 1 calc GR
H15B H 0.5792 0.2334 0.2229 0.139 Uiso 1 calc GR
H15C H 0.6611 0.2534 0.1839 0.139 Uiso 1 calc GR
C17 C 0.6634(2) 0.1482(4) -0.0179(3) 0.1378(16) Uani 1 d .
H17A H 0.6824 0.1516 -0.0810 0.207 Uiso 1 calc GR
H17B H 0.6824 0.0844 0.0169 0.207 Uiso 1 calc GR
H17C H 0.6845 0.2071 0.0238 0.207 Uiso 1 calc GR
C1 C 0.5334(3) 0.0795(3) -0.1178(3) 0.1358(16) Uani 1 d .
H1A H 0.4752 0.0780 -0.1193 0.204 Uiso 1 calc GR
H1B H 0.5558 0.0104 -0.1041 0.204 Uiso 1 calc GR
H1C H 0.5430 0.1030 -0.1825 0.204 Uiso 1 calc GR

loop_
_atom_site_aniso_label
_atom_site_aniso_U_11
_atom_site_aniso_U_22
_atom_site_aniso_U_33
_atom_site_aniso_U_23
_atom_site_aniso_U_13
_atom_site_aniso_U_12
S1 0.0476(3) 0.0601(4) 0.0543(3) 0.0211(2) 0.0110(2) 0.0035(2)
N2 0.0348(8) 0.0540(10) 0.0490(9) 0.0144(7) 0.0096(6) 0.0043(7)
C3 0.0416(10) 0.0401(10) 0.0414(9) 0.0013(8) 0.0067(8) 0.0032(8)
N4 0.0417(9) 0.0675(11) 0.0484(9) 0.0153(8) 0.0112(7) 0.0119(8)
C5 0.0363(9) 0.0429(10) 0.0417(10) 0.0042(8) 0.0010(7) -0.0051(8)
N6 0.0472(9) 0.0620(11) 0.0560(10) 0.0020(9) 0.0053(8) 0.0052(8)
C7 0.0466(11) 0.0525(12) 0.0619(12) 0.0120(10) 0.0089(9) 0.0034(9)
C8 0.0403(10) 0.0548(12) 0.0533(11) 0.0121(9) 0.0138(8) 0.0092(9)
C9 0.0694(14) 0.0704(15) 0.0595(13) 0.0277(12) -0.0013(11) -0.0173(13)
C10 0.0532(11) 0.0567(12) 0.0478(11) 0.0060(9) 0.0119(9) 0.0013(10)
C11 0.0575(13) 0.0576(14) 0.0808(16) 0.0237(12) -0.0004(12) 0.0040(11)
C12 0.0654(14) 0.0761(16) 0.0490(12) 0.0104(11) 0.0134(10) -0.0124(12)
N13 0.0747(13) 0.0880(15) 0.0686(13) -0.0039(11) 0.0041(10) 0.0414(12)
C14 0.0813(17) 0.0620(15) 0.0852(18) -0.0118(13) 0.0121(14) -0.0015(13)
C15 0.0888(19) 0.112(2) 0.0654(16) 0.0088(16) -0.0128(14) 0.0144(17)
C17 0.081(2) 0.211(4) 0.126(3) 0.017(3) 0.034(2) 0.083(3)
C1 0.190(4) 0.109(3) 0.090(2) -0.035(2) -0.014(2) 0.062(3)

loop_
_atom_type_symbol
_atom_type_description
_atom_type_scat_dispersion_real
_atom_type_scat_dispersion_imag
_atom_type_scat_source
C C 0.0033 0.0016 'International Tables Vol C Tables 4.2.6.8 and 6.1.1.4'
H H 0.0000 0.0000 'International Tables Vol C Tables 4.2.6.8 and 6.1.1.4'
N N 0.0061 0.0033 'International Tables Vol C Tables 4.2.6.8 and 6.1.1.4'
O O 0.0106 0.0060 'International Tables Vol C Tables 4.2.6.8 and 6.1.1.4'
S S 0.1246 0.1234 'International Tables Vol C Tables 4.2.6.8 and 6.1.1.4'

loop_
_geom_angle_atom_site_label_1
_geom_angle_atom_site_label_2
_geom_angle_atom_site_label_3
_geom_angle
C3 N2 H2 115.2
C3 N2 C5 129.65(15)
C5 N2 H2 115.2
N2 C3 S1 117.47(13)
N4 C3 S1 124.66(14)
N4 C3 N2 117.82(16)
C3 N4 C8 120.84(16)
C7 C5 N2 117.03(17)
C10 C5 N2 124.21(17)
C10 C5 C7 118.72(18)
C8 N6 C14 120.76(18)
C8 N6 C15 121.8(2)
C14 N6 C15 114.0(2)
C5 C7 H7 119.8
C11 C7 C5 120.4(2)
C11 C7 H7 119.8
N6 C8 N4 122.37(19)
N6 C8 N13 119.32(18)
N13 C8 N4 118.0(2)
C11 C9 H9 120.5
C12 C9 H9 120.5
C12 C9 C11 119.0(2)
C5 C10 H10 120.0
C12 C10 C5 119.9(2)
C12 C10 H10 120.0
C7 C11 H11 119.6
C9 C11 C7 120.8(2)
C9 C11 H11 119.6
C9 C12 C10 121.2(2)
C9 C12 H12 119.4
C10 C12 H12 119.4
C8 N13 C17 123.2(3)
C8 N13 C1 119.6(2)
C1 N13 C17 114.9(3)
N6 C14 H14A 109.5
N6 C14 H14B 109.5
N6 C14 H14C 109.5
H14A C14 H14B 109.5
H14A C14 H14C 109.5
H14B C14 H14C 109.5
N6 C15 H15A 109.5
N6 C15 H15B 109.5
N6 C15 H15C 109.5
H15A C15 H15B 109.5
H15A C15 H15C 109.5
H15B C15 H15C 109.5
N13 C17 H17A 109.5
N13 C17 H17B 109.5
N13 C17 H17C 109.5
H17A C17 H17B 109.5
H17A C17 H17C 109.5
H17B C17 H17C 109.5
N13 C1 H1A 109.5
N13 C1 H1B 109.5
N13 C1 H1C 109.5
H1A C1 H1B 109.5
H1A C1 H1C 109.5
H1B C1 H1C 109.5

loop_
_geom_bond_atom_site_label_1
_geom_bond_atom_site_label_2
_geom_bond_distance
S1 C3 1.7096(18)
N2 H2 0.8600
N2 C3 1.357(2)
N2 C5 1.412(2)
C3 N4 1.324(2)
N4 C8 1.343(2)
C5 C7 1.388(3)
C5 C10 1.386(3)
N6 C8 1.331(3)
N6 C14 1.447(3)
N6 C15 1.464(3)
C7 H7 0.9300
C7 C11 1.381(3)
C8 N13 1.335(3)
C9 H9 0.9300
C9 C11 1.371(4)
C9 C12 1.370(3)
C10 H10 0.9300
C10 C12 1.383(3)
C11 H11 0.9300
C12 H12 0.9300
N13 C17 1.464(4)
N13 C1 1.450(4)
C14 H14A 0.9600
C14 H14B 0.9600
C14 H14C 0.9600
C15 H15A 0.9600
C15 H15B 0.9600
C15 H15C 0.9600
C17 H17A 0.9600
C17 H17B 0.9600
C17 H17C 0.9600
C1 H1A 0.9600
C1 H1B 0.9600
C1 H1C 0.9600

loop_
_geom_torsion_atom_site_label_1
_geom_torsion_atom_site_label_2
_geom_torsion_atom_site_label_3
_geom_torsion_atom_site_label_4
_geom_torsion
S1 C3 N4 C8 -16.4(3)
N2 C3 N4 C8 166.16(18)
N2 C5 C7 C11 -178.78(19)
N2 C5 C10 C12 178.73(18)
C3 N2 C5 C7 -150.50(19)
C3 N2 C5 C10 31.8(3)
C3 N4 C8 N6 -66.6(3)
C3 N4 C8 N13 120.2(2)
N4 C8 N13 C17 140.6(3)
N4 C8 N13 C1 -21.4(4)
C5 N2 C3 S1 176.21(15)
C5 N2 C3 N4 -6.1(3)
C5 C7 C11 C9 0.3(3)
C5 C10 C12 C9 -0.5(3)
N6 C8 N13 C17 -32.9(4)
N6 C8 N13 C1 165.1(3)
C7 C5 C10 C12 1.1(3)
C10 C5 C7 C11 -1.0(3)
C11 C9 C12 C10 -0.2(4)
C12 C9 C11 C7 0.3(4)
C14 N6 C8 N4 -7.3(3)
C14 N6 C8 N13 165.8(2)
C15 N6 C8 N4 150.6(2)
C15 N6 C8 N13 -36.2(3)
